data_1505546
loop_
_publ_author_name
'Han, Tao'
'Chen, Chuan-Feng'

_publ_section_title
;
 Formation of ternary complexes between a macrotricyclic host and
 hetero-guest pairs: an acid-base controlled selective complexation
 process.
;
_journal_issue 21
_journal_name_full 'Organic letters'
_journal_page_first 4207
_journal_page_last 4210
_journal_paper_doi 10.1021/ol701770h
_journal_volume 9
_journal_year 2007
_chemical_formula_moiety 'C47.33 H51.97 F7.20 N2.20 O9.19 P1.20'
_chemical_formula_sum 'C47.33 H51.97 F7.2 N2.2 O9.19 P1.2'
_chemical_formula_weight 972.70
_chemical_name_systematic
; 
 ? 
;
_space_group_IT_number 14
_symmetry_cell_setting monoclinic
_symmetry_space_group_name_Hall '-P 2yn'
_symmetry_space_group_name_H-M 'P 1 21/n 1'
_atom_sites_solution_hydrogens geom
_atom_sites_solution_primary direct
_atom_sites_solution_secondary difmap
_audit_creation_method SHELXL-97
_cell_angle_alpha 90.00
_cell_angle_beta 105.74(3)
_cell_angle_gamma 90.00
_cell_formula_units_Z 4
_cell_length_a 12.706(3)
_cell_length_b 20.186(4)
_cell_length_c 19.259(4)
_cell_measurement_reflns_used 1834
_cell_measurement_temperature 113(2)
_cell_measurement_theta_max 25.0
_cell_measurement_theta_min 2.6
_cell_volume 4754.4(19)
_computing_cell_refinement CrystalClear
_computing_data_collection CrystalClear
_computing_data_reduction CrystalClear
_computing_publication_material 'CrystalStructure 3.7.0'
_computing_structure_refinement 'SHELXL-97 (Sheldrick, 1997)'
_computing_structure_solution 'SHELXS-97 (Sheldrick, 1990)'
_diffrn_ambient_temperature 113(2)
_diffrn_detector_area_resol_mean 7.31
_diffrn_measured_fraction_theta_full 0.998
_diffrn_measured_fraction_theta_max 0.998
_diffrn_measurement_device_type 'Rigaku Saturn'
_diffrn_measurement_method \w
_diffrn_radiation_monochromator confocal
_diffrn_radiation_source 'rotating anode'
_diffrn_radiation_type MoK\a
_diffrn_radiation_wavelength 0.71073
_diffrn_reflns_av_R_equivalents 0.0469
_diffrn_reflns_av_sigmaI/netI 0.0367
_diffrn_reflns_limit_h_max 15
_diffrn_reflns_limit_h_min -15
_diffrn_reflns_limit_k_max 24
_diffrn_reflns_limit_k_min -23
_diffrn_reflns_limit_l_max 22
_diffrn_reflns_limit_l_min -22
_diffrn_reflns_number 35290
_diffrn_reflns_theta_full 25.00
_diffrn_reflns_theta_max 25.00
_diffrn_reflns_theta_min 1.95
_exptl_absorpt_coefficient_mu 0.150
_exptl_absorpt_correction_T_max 0.9764
_exptl_absorpt_correction_T_min 0.9621
_exptl_absorpt_correction_type multi-scan
_exptl_absorpt_process_details crystalclear
_exptl_crystal_colour colorless
_exptl_crystal_density_diffrn 1.359
_exptl_crystal_density_method 'not measured'
_exptl_crystal_description prism
_exptl_crystal_F_000 2031
_exptl_crystal_size_max 0.26
_exptl_crystal_size_mid 0.24
_exptl_crystal_size_min 0.16
_refine_diff_density_max 0.846
_refine_diff_density_min -0.713
_refine_diff_density_rms 0.099
_refine_ls_extinction_coef 0.010(3)
_refine_ls_extinction_expression Fc^*^=kFc[1+0.001xFc^2^\l^3^/sin(2\q)]^-1/4^
_refine_ls_extinction_method SHELXL
_refine_ls_goodness_of_fit_ref 1.626
_refine_ls_hydrogen_treatment constr
_refine_ls_matrix_type full
_refine_ls_number_parameters 857
_refine_ls_number_reflns 8354
_refine_ls_number_restraints 139
_refine_ls_restrained_S_all 1.660
_refine_ls_R_factor_all 0.1420
_refine_ls_R_factor_gt 0.1278
_refine_ls_shift/su_max 0.000
_refine_ls_shift/su_mean 0.000
_refine_ls_structure_factor_coef Fsqd
_refine_ls_weighting_details 'calc w=1/[\s^2^(Fo^2^)+(0.2000P)^2^+0.0000P] where P=(Fo^2^+2Fc^2^)/3'
_refine_ls_weighting_scheme calc
_refine_ls_wR_factor_gt 0.3852
_refine_ls_wR_factor_ref 0.3975
_reflns_number_gt 6938
_reflns_number_total 8354
_reflns_threshold_expression >2sigma(I)
_cod_data_source_file ol701770h-file004.cif
_cod_data_source_block r070528a
_cod_original_cell_volume 4754.5(16)
_cod_original_formula_sum 'C47.33 H51.97 F7.20 N2.20 O9.19 P1.20'
_cod_database_code 1505546

loop_
_symmetry_equiv_pos_as_xyz
'x, y, z'
'-x+1/2, y+1/2, -z+1/2'
'-x, -y, -z'
'x-1/2, -y-1/2, z-1/2'

loop_
_atom_site_label
_atom_site_type_symbol
_atom_site_fract_x
_atom_site_fract_y
_atom_site_fract_z
_atom_site_U_iso_or_equiv
_atom_site_adp_type
_atom_site_occupancy
_atom_site_symmetry_multiplicity
_atom_site_calc_flag
_atom_site_refinement_flags
_atom_site_disorder_assembly
_atom_site_disorder_group
O1 O 0.3801(3) 0.28542(17) 0.84143(18) 0.0617(11) Uani 1 1 d . A .
O2 O 0.3404(3) 0.21370(16) 0.96304(17) 0.0628(11) Uani 1 1 d D . .
O3 O 0.3744(3) 0.19768(18) 1.11158(17) 0.0597(10) Uani 1 1 d D . .
O4 O 0.5450(2) 0.27751(15) 1.19847(16) 0.0437(8) Uani 1 1 d . . .
O5 O 0.5661(3) 0.30037(18) 0.81411(19) 0.0634(11) Uani 1 1 d . B .
O6 O 0.7528(4) 0.2457(2) 0.9087(2) 0.0797(13) Uani 1 1 d D . .
O7 O 0.8182(4) 0.24915(16) 1.05817(18) 0.0663(11) Uani 1 1 d . B .
O8 O 0.7339(2) 0.29845(15) 1.17584(16) 0.0432(8) Uani 1 1 d . . .
P1 P 0.52168(19) 0.12738(14) 0.40183(13) 0.0675(7) Uani 0.65 1 d P . .
F1 F 0.6435(5) 0.1281(3) 0.4535(3) 0.0921(18) Uani 0.65 1 d P . .
F2 F 0.5662(6) 0.1132(4) 0.3379(3) 0.113(2) Uani 0.65 1 d P . .
F3 F 0.5143(6) 0.0482(4) 0.4194(5) 0.122(3) Uani 0.65 1 d P . .
F4 F 0.4673(6) 0.1413(4) 0.4637(4) 0.115(2) Uani 0.65 1 d P . .
F5 F 0.5350(5) 0.1965(4) 0.3856(4) 0.111(3) Uani 0.65 1 d P . .
F6 F 0.4040(5) 0.1241(4) 0.3515(4) 0.112(2) Uani 0.65 1 d P . .
C1 C 0.2334(3) 0.4850(2) 0.6898(2) 0.0359(9) Uani 1 1 d . . .
C2 C 0.3204(4) 0.4343(2) 0.7255(2) 0.0388(10) Uani 1 1 d . . .
C3 C 0.3040(4) 0.3822(2) 0.7694(2) 0.0441(11) Uani 1 1 d . . .
H3 H 0.2346 0.3763 0.7782 0.053 Uiso 1 1 calc R . .
C4 C 0.3886(4) 0.3392(2) 0.7998(2) 0.0467(12) Uani 1 1 d . . .
C5 C 0.4907(4) 0.3489(2) 0.7857(2) 0.0488(12) Uani 1 1 d . . .
C6 C 0.5088(4) 0.4010(2) 0.7442(2) 0.0451(11) Uani 1 1 d . . .
H6 H 0.5788 0.4076 0.7364 0.054 Uiso 1 1 calc R . .
C7 C 0.4218(4) 0.4446(2) 0.7134(2) 0.0388(10) Uani 1 1 d . . .
C8 C 0.4281(3) 0.5062(2) 0.6669(2) 0.0372(10) Uani 1 1 d . . .
C9 C 0.3361(3) 0.49578(19) 0.5984(2) 0.0376(10) Uani 1 1 d . . .
C10 C 0.3481(4) 0.4965(2) 0.5287(2) 0.0408(10) Uani 1 1 d . . .
H10 H 0.4177 0.5050 0.5211 0.049 Uiso 1 1 calc R . .
C11 C 0.2571(4) 0.4848(2) 0.4696(2) 0.0454(11) Uani 1 1 d . . .
H11 H 0.2649 0.4849 0.4219 0.055 Uiso 1 1 calc R . .
C12 C 0.1558(4) 0.4730(2) 0.4814(2) 0.0434(11) Uani 1 1 d . . .
H12 H 0.0942 0.4647 0.4416 0.052 Uiso 1 1 calc R . .
C13 C 0.1437(4) 0.4733(2) 0.5508(2) 0.0412(10) Uani 1 1 d . . .
H13 H 0.0738 0.4659 0.5584 0.049 Uiso 1 1 calc R . .
C14 C 0.2334(3) 0.48422(19) 0.6091(2) 0.0353(9) Uani 1 1 d . . .
C15 C 0.2859(3) 0.5510(2) 0.7194(2) 0.0353(9) Uani 1 1 d . . .
C16 C 0.2416(3) 0.5967(2) 0.7573(2) 0.0347(9) Uani 1 1 d . . .
H16 H 0.1713 0.5893 0.7643 0.042 Uiso 1 1 calc R . .
C17 C 0.3009(3) 0.6537(2) 0.7854(2) 0.0363(10) Uani 1 1 d . . .
C18 C 0.4039(3) 0.6646(2) 0.7731(2) 0.0385(10) Uani 1 1 d . . .
C19 C 0.4472(3) 0.6192(2) 0.7337(2) 0.0375(10) Uani 1 1 d . . .
H19 H 0.5162 0.6270 0.7250 0.045 Uiso 1 1 calc R . .
C20 C 0.3879(3) 0.5624(2) 0.7072(2) 0.0360(9) Uani 1 1 d . . .
C21 C 0.1215(4) 0.4740(2) 0.7014(2) 0.0421(10) Uani 1 1 d . . .
H21A H 0.0886 0.4341 0.6755 0.063 Uiso 1 1 calc R . .
H21B H 0.0748 0.5123 0.6832 0.063 Uiso 1 1 calc R . .
H21C H 0.1288 0.4685 0.7531 0.063 Uiso 1 1 calc R . .
C22 C 0.5395(4) 0.5182(2) 0.6549(3) 0.0452(11) Uani 1 1 d . . .
H22A H 0.5606 0.4797 0.6308 0.068 Uiso 1 1 calc R . .
H22B H 0.5935 0.5251 0.7015 0.068 Uiso 1 1 calc R . .
H22C H 0.5365 0.5576 0.6247 0.068 Uiso 1 1 calc R . .
C23 C 0.2745(5) 0.2748(3) 0.8535(3) 0.0597(14) Uani 1 1 d . . .
H23A H 0.2174 0.2746 0.8068 0.072 Uiso 1 1 calc R A .
H23B H 0.2579 0.3110 0.8835 0.072 Uiso 1 1 calc R . .
C24 C 0.2750(7) 0.2097(3) 0.8909(3) 0.082(2) Uani 1 1 d . A .
H24A H 0.1994 0.1974 0.8903 0.098 Uiso 1 1 calc R . .
H24B H 0.3041 0.1748 0.8650 0.098 Uiso 1 1 calc R . .
C25 C 0.3258(10) 0.1507(3) 0.9969(4) 0.063(3) Uani 0.664(13) 1 d PD A 1
H25A H 0.3400 0.1133 0.9674 0.076 Uiso 0.664(13) 1 calc PR A 1
H25B H 0.2498 0.1469 1.0005 0.076 Uiso 0.664(13) 1 calc PR A 1
C26 C 0.4040(7) 0.1482(4) 1.0705(4) 0.060(2) Uani 0.664(13) 1 d PDU A 1
H26A H 0.4006 0.1044 1.0928 0.072 Uiso 0.664(13) 1 calc PR A 1
H26B H 0.4797 0.1555 1.0674 0.072 Uiso 0.664(13) 1 calc PR A 1
C31 C 0.8234(6) 0.1979(3) 0.9470(3) 0.040(2) Uani 0.617(16) 1 d PD B 1
H31A H 0.9000 0.2116 0.9526 0.048 Uiso 0.617(16) 1 calc PR B 1
H31B H 0.8109 0.1554 0.9205 0.048 Uiso 0.617(16) 1 calc PR B 1
C25' C 0.4176(19) 0.1628(8) 1.0004(7) 0.087(9) Uani 0.336(13) 1 d PD A 2
H25C H 0.4776 0.1578 0.9770 0.105 Uiso 0.336(13) 1 calc PR A 2
H25D H 0.3797 0.1196 0.9982 0.105 Uiso 0.336(13) 1 calc PR A 2
C26' C 0.4635(11) 0.1843(10) 1.0788(7) 0.069(4) Uani 0.336(13) 1 d PDU A 2
C31' C 0.7211(13) 0.1913(7) 0.9447(6) 0.124(12) Uani 0.383(16) 1 d PD B 2
H31C H 0.7234 0.1496 0.9180 0.148 Uiso 0.383(16) 1 calc PR B 2
H31D H 0.6461 0.1976 0.9494 0.148 Uiso 0.383(16) 1 calc PR B 2
C32 C 0.8041(6) 0.1893(3) 1.0190(3) 0.0721(18) Uani 1 1 d D . .
H32A H 0.7311 0.1732 1.0132 0.087 Uiso 0.664(13) 1 d PR A 1
H32B H 0.8542 0.1568 1.0456 0.087 Uiso 0.664(13) 1 d PR A 1
H32C H 0.7820 0.1556 1.0473 0.087 Uiso 0.336(13) 1 d PR A 2
H32D H 0.8731 0.1762 1.0120 0.087 Uiso 0.336(13) 1 d PR A 2
C27 C 0.4144(5) 0.1928(2) 1.1870(2) 0.0544(13) Uani 1 1 d . A .
H27A H 0.4780 0.1624 1.1995 0.065 Uiso 1 1 calc R . .
H27B H 0.3569 0.1743 1.2073 0.065 Uiso 1 1 calc R . .
C28 C 0.4478(4) 0.2597(2) 1.2189(2) 0.0443(11) Uani 1 1 d . . .
H28A H 0.3891 0.2924 1.1998 0.053 Uiso 1 1 calc R A .
H28B H 0.4630 0.2581 1.2720 0.053 Uiso 1 1 calc R . .
C29 C 0.6695(5) 0.3077(3) 0.8027(3) 0.0624(15) Uani 1 1 d . . .
H29A H 0.7049 0.3485 0.8268 0.075 Uiso 1 1 calc R B .
H29B H 0.6628 0.3115 0.7504 0.075 Uiso 1 1 calc R . .
C30 C 0.7381(5) 0.2476(3) 0.8335(3) 0.0608(14) Uani 1 1 d . B .
H30A H 0.7009 0.2068 0.8110 0.073 Uiso 1 1 calc R . .
H30B H 0.8100 0.2503 0.8229 0.073 Uiso 1 1 calc R . .
C33 C 0.8631(4) 0.2396(3) 1.1334(3) 0.0555(13) Uani 1 1 d . . .
H33A H 0.9426 0.2310 1.1439 0.067 Uiso 1 1 calc R B .
H33B H 0.8285 0.2006 1.1495 0.067 Uiso 1 1 calc R . .
C34 C 0.8440(4) 0.2999(2) 1.1735(3) 0.0464(11) Uani 1 1 d . B .
H34A H 0.8935 0.2998 1.2231 0.056 Uiso 1 1 calc R . .
H34B H 0.8582 0.3405 1.1486 0.056 Uiso 1 1 calc R . .
C35 C 1.2720(7) 0.0966(5) 0.5027(5) 0.060(2) Uani 0.60 1 d P C 1
H35A H 1.2984 0.1251 0.4719 0.072 Uiso 0.60 1 calc PR C 1
C36 C 1.335(3) 0.0421(18) 0.5412(15) 0.151(14) Uani 0.60 1 d P C 1
H36A H 1.4063 0.0375 0.5356 0.181 Uiso 0.60 1 calc PR C 1
C37 C 1.3094(8) 0.0022(5) 0.5788(5) 0.057(2) Uani 0.60 1 d P C 1
H37A H 1.3566 -0.0333 0.5997 0.068 Uiso 0.60 1 calc PR C 1
C38 C 1.2093(15) 0.0098(7) 0.5905(7) 0.060(3) Uani 0.60 1 d P C 1
H38A H 1.1863 -0.0206 0.6211 0.072 Uiso 0.60 1 calc PR C 1
C39 C 1.1416(7) 0.0596(4) 0.5598(4) 0.0433(17) Uani 0.60 1 d P C 1
C40 C 1.0260(11) 0.0708(5) 0.5709(5) 0.039(2) Uani 0.60 1 d P C 1
C41 C 0.9812(7) 0.0228(5) 0.6019(4) 0.051(2) Uani 0.60 1 d P C 1
H41A H 1.0183 -0.0176 0.6174 0.061 Uiso 0.60 1 calc PR C 1
C42 C 0.8776(11) 0.0355(6) 0.6102(7) 0.053(3) Uani 0.60 1 d P C 1
H42A H 0.8404 0.0021 0.6290 0.064 Uiso 0.60 1 calc PR C 1
C43 C 0.8285(8) 0.0965(5) 0.5910(5) 0.057(2) Uani 0.60 1 d P C 1
H43A H 0.7589 0.1060 0.5980 0.068 Uiso 0.60 1 calc PR C 1
C44 C 0.8812(7) 0.1418(5) 0.5622(5) 0.048(2) Uani 0.60 1 d P C 1
H44A H 0.8468 0.1833 0.5479 0.058 Uiso 0.60 1 calc PR C 1
C45 C 1.1003(6) 0.1541(4) 0.4774(4) 0.0460(18) Uani 0.60 1 d P C 1
H45A H 1.0482 0.1348 0.4343 0.055 Uiso 0.60 1 calc PR C 1
H45B H 1.1432 0.1887 0.4608 0.055 Uiso 0.60 1 calc PR C 1
C46 C 1.0393(7) 0.1844(4) 0.5242(5) 0.0520(19) Uani 0.60 1 d P C 1
H46A H 0.9855 0.2167 0.4963 0.062 Uiso 0.60 1 calc PR C 1
H46B H 1.0902 0.2081 0.5646 0.062 Uiso 0.60 1 calc PR C 1
N1 N 1.1721(8) 0.1037(4) 0.5144(3) 0.047(2) Uani 0.60 1 d P C 1
N2 N 0.9818(5) 0.1309(3) 0.5527(4) 0.0488(16) Uani 0.60 1 d P C 1
P2 P 0.6269(2) 0.0498(2) 0.71315(15) 0.0935(13) Uani 0.55 1 d PD D 1
F7 F 0.5418(7) 0.1024(5) 0.7135(6) 0.135(5) Uani 0.356(3) 1 d PDU D 1
F8 F 0.7242(6) 0.1014(4) 0.7253(4) 0.071(3) Uani 0.356(3) 1 d PDU D 1
F9 F 0.6502(8) 0.0384(6) 0.7958(4) 0.095(3) Uani 0.356(3) 1 d PDU D 1
F10 F 0.5384(9) -0.0088(5) 0.6984(6) 0.110(4) Uani 0.356(3) 1 d PDU D 1
F11 F 0.6083(9) 0.0555(6) 0.6286(4) 0.083(3) Uani 0.356(3) 1 d PDU D 1
F12 F 0.7133(8) -0.0053(5) 0.7085(7) 0.082(3) Uani 0.356(3) 1 d PDU D 1
F7' F 0.6020(13) 0.0903(7) 0.7803(7) 0.068(4) Uani 0.194(3) 1 d PDU D 3
F8' F 0.7492(11) 0.0739(13) 0.7406(15) 0.35(5) Uani 0.194(3) 1 d PDU D 3
F9' F 0.6547(17) -0.0120(7) 0.7662(10) 0.128(9) Uani 0.194(3) 1 d PDU D 3
F10' F 0.5017(9) 0.0305(10) 0.6913(9) 0.098(7) Uani 0.194(3) 1 d PDU D 3
F11' F 0.595(4) 0.1154(11) 0.6666(12) 0.18(2) Uani 0.194(3) 1 d PDU D 3
F12' F 0.690(5) 0.015(3) 0.663(3) 0.23(2) Uani 0.194(3) 1 d PDU D 3
C47 C 1.2039(10) 0.0427(7) 0.5390(8) 0.069(5) Uani 0.353(6) 1 d PG D 2
C48 C 1.1642(11) -0.0021(6) 0.5805(7) 0.086(14) Uani 0.353(6) 1 d PG D 2
H48A H 1.2065 -0.0399 0.6004 0.103 Uiso 0.353(6) 1 calc PR D 2
C49 C 1.0628(11) 0.0082(6) 0.5930(7) 0.057(4) Uani 0.353(6) 1 d PG D 2
H49A H 1.0356 -0.0224 0.6214 0.068 Uiso 0.353(6) 1 calc PR D 2
C50 C 1.0010(9) 0.0634(7) 0.5639(8) 0.122(19) Uani 0.353(6) 1 d PG D 2
C51 C 1.0406(12) 0.1082(6) 0.5224(8) 0.067(5) Uani 0.353(6) 1 d PG D 2
H51A H 0.9984 0.1459 0.5025 0.081 Uiso 0.353(6) 1 calc PR D 2
C52 C 1.1421(12) 0.0979(6) 0.5099(8) 0.18(3) Uani 0.353(6) 1 d PG D 2
H52A H 1.1692 0.1285 0.4815 0.211 Uiso 0.353(6) 1 calc PR D 2
O9 O 1.3162(19) 0.0415(6) 0.5250(10) 0.074(7) Uani 0.353(6) 1 d P D 2
H9A H 1.3499 0.0072 0.5433 0.111 Uiso 0.353(6) 1 calc PR D 2
C53 C 0.8873(8) 0.0779(7) 0.5802(7) 0.059(4) Uani 0.353(6) 1 d PG D 2
C54 C 0.8546(10) 0.0375(7) 0.6291(8) 0.084(12) Uani 0.353(6) 1 d PG D 2
H54A H 0.8992 0.0014 0.6511 0.101 Uiso 0.353(6) 1 calc PR D 2
C55 C 0.7567(11) 0.0501(7) 0.6458(7) 0.085(6) Uani 0.353(6) 1 d PG D 2
H55A H 0.7344 0.0226 0.6792 0.102 Uiso 0.353(6) 1 calc PR D 2
C56 C 0.6915(9) 0.1030(6) 0.6136(7) 0.070(5) Uani 0.353(6) 1 d PG D 2
C57 C 0.7242(10) 0.1433(6) 0.5648(7) 0.092(6) Uani 0.353(6) 1 d PG D 2
H57A H 0.6796 0.1795 0.5428 0.111 Uiso 0.353(6) 1 calc PR D 2
C58 C 0.8220(11) 0.1308(6) 0.5480(7) 0.065(5) Uani 0.353(6) 1 d PG D 2
H58A H 0.8444 0.1583 0.5146 0.078 Uiso 0.353(6) 1 calc PR D 2
O10 O 0.5927(13) 0.1087(13) 0.6290(9) 0.111(7) Uani 0.353(6) 1 d P D 2
H10A H 0.5599 0.1425 0.6086 0.167 Uiso 0.353(6) 1 calc PR D 2
N3 N 0.6133(9) 0.3623(4) 0.5973(6) 0.147(4) Uani 1 1 d D . .
C59 C 0.6116(9) 0.3107(5) 0.5823(8) 0.173(6) Uani 1 1 d D . .
C60 C 0.6270(9) 0.2357(5) 0.5862(9) 0.196(8) Uani 1 1 d D . .
H60A H 0.6913 0.2238 0.5700 0.293 Uiso 1 1 calc R . .
H60B H 0.5620 0.2142 0.5551 0.293 Uiso 1 1 calc R . .
H60C H 0.6376 0.2208 0.6361 0.293 Uiso 1 1 calc R . .
O11 O 0.5253(13) 0.1581(8) 0.8778(10) 0.159(6) Uani 0.50 1 d P . .

loop_
_atom_site_aniso_label
_atom_site_aniso_U_11
_atom_site_aniso_U_22
_atom_site_aniso_U_33
_atom_site_aniso_U_23
_atom_site_aniso_U_13
_atom_site_aniso_U_12
O1 0.099(3) 0.0425(19) 0.0437(19) 0.0072(14) 0.0203(19) 0.0213(18)
O2 0.106(3) 0.0400(18) 0.0352(17) -0.0020(14) 0.0067(18) 0.0056(18)
O3 0.067(2) 0.067(2) 0.0388(18) -0.0013(15) 0.0041(16) -0.0121(17)
O4 0.0428(18) 0.0445(17) 0.0448(17) -0.0096(13) 0.0135(14) -0.0054(13)
O5 0.076(3) 0.063(2) 0.054(2) 0.0133(16) 0.0219(19) 0.0316(19)
O6 0.115(4) 0.064(3) 0.042(2) 0.0094(18) -0.009(2) 0.014(2)
O7 0.122(3) 0.0383(18) 0.0437(19) -0.0014(14) 0.032(2) -0.0018(19)
O8 0.0416(18) 0.0483(18) 0.0386(16) -0.0091(13) 0.0089(13) 0.0039(13)
P1 0.0555(14) 0.0855(18) 0.0607(14) 0.0083(12) 0.0147(11) -0.0083(12)
F1 0.081(4) 0.118(5) 0.071(4) 0.022(3) 0.009(3) 0.004(3)
F2 0.096(5) 0.174(7) 0.067(4) -0.006(4) 0.022(3) -0.020(5)
F3 0.118(6) 0.094(5) 0.157(7) 0.006(5) 0.043(5) -0.013(4)
F4 0.113(5) 0.144(6) 0.102(5) 0.014(4) 0.054(4) 0.037(5)
F5 0.066(4) 0.166(7) 0.096(5) 0.051(4) 0.015(3) -0.015(4)
F6 0.077(4) 0.130(6) 0.124(6) -0.010(4) 0.020(4) 0.004(4)
C1 0.034(2) 0.037(2) 0.035(2) 0.0015(16) 0.0065(17) 0.0022(17)
C2 0.045(3) 0.035(2) 0.030(2) -0.0010(16) -0.0013(17) 0.0017(18)
C3 0.056(3) 0.035(2) 0.037(2) -0.0001(18) 0.006(2) 0.000(2)
C4 0.072(3) 0.033(2) 0.035(2) 0.0039(17) 0.014(2) 0.014(2)
C5 0.068(3) 0.042(2) 0.030(2) 0.0021(18) 0.004(2) 0.024(2)
C6 0.050(3) 0.045(3) 0.036(2) -0.0085(18) 0.0034(19) 0.009(2)
C7 0.048(3) 0.034(2) 0.031(2) -0.0014(16) 0.0043(18) 0.0053(18)
C8 0.037(2) 0.034(2) 0.041(2) -0.0002(17) 0.0108(19) 0.0018(17)
C9 0.039(2) 0.031(2) 0.039(2) 0.0032(17) 0.0035(18) 0.0037(17)
C10 0.046(3) 0.038(2) 0.041(2) 0.0030(17) 0.017(2) 0.0070(19)
C11 0.057(3) 0.047(3) 0.030(2) -0.0016(18) 0.009(2) 0.007(2)
C12 0.044(3) 0.044(2) 0.036(2) -0.0010(18) 0.0002(19) 0.0044(19)
C13 0.043(2) 0.039(2) 0.039(2) 0.0008(17) 0.0053(19) 0.0030(19)
C14 0.037(2) 0.032(2) 0.035(2) 0.0036(16) 0.0063(18) 0.0022(17)
C15 0.035(2) 0.039(2) 0.0275(19) 0.0030(16) 0.0016(16) 0.0003(17)
C16 0.033(2) 0.039(2) 0.029(2) 0.0021(16) 0.0039(16) 0.0019(17)
C17 0.042(2) 0.035(2) 0.030(2) 0.0051(16) 0.0067(17) 0.0081(17)
C18 0.037(2) 0.038(2) 0.034(2) -0.0021(17) -0.0015(17) -0.0005(17)
C19 0.034(2) 0.038(2) 0.038(2) -0.0021(17) 0.0056(17) 0.0006(17)
C20 0.033(2) 0.037(2) 0.036(2) 0.0034(17) 0.0078(17) 0.0043(17)
C21 0.038(2) 0.049(3) 0.040(2) 0.0000(19) 0.0120(19) -0.0070(19)
C22 0.041(3) 0.046(3) 0.048(3) -0.001(2) 0.012(2) 0.0040(19)
C23 0.078(4) 0.048(3) 0.045(3) 0.004(2) 0.003(3) -0.017(3)
C24 0.147(6) 0.042(3) 0.040(3) 0.000(2) -0.003(3) -0.023(3)
C25 0.110(8) 0.034(4) 0.038(4) 0.001(3) 0.006(4) -0.014(4)
C26 0.076(5) 0.045(4) 0.054(4) 0.004(3) 0.010(4) 0.006(4)
C31 0.048(5) 0.030(4) 0.036(4) 0.003(3) 0.001(3) 0.013(3)
C25' 0.18(3) 0.039(9) 0.047(10) 0.016(7) 0.044(14) 0.026(13)
C26' 0.080(7) 0.061(7) 0.060(6) -0.005(6) 0.008(6) 0.011(6)
C31' 0.090(16) 0.17(3) 0.108(18) -0.086(18) 0.014(12) 0.027(15)
C32 0.127(5) 0.042(3) 0.053(3) 0.000(2) 0.033(3) -0.015(3)
C27 0.073(4) 0.044(3) 0.041(3) -0.0006(19) 0.006(2) -0.017(2)
C28 0.051(3) 0.039(2) 0.042(2) -0.0026(18) 0.010(2) -0.004(2)
C29 0.069(4) 0.071(4) 0.040(3) 0.015(2) 0.004(2) 0.015(3)
C30 0.061(3) 0.066(3) 0.048(3) -0.001(2) 0.002(2) 0.022(3)
C33 0.059(3) 0.055(3) 0.055(3) -0.005(2) 0.020(2) 0.012(2)
C34 0.039(2) 0.048(3) 0.050(3) -0.004(2) 0.010(2) 0.003(2)
C35 0.043(5) 0.088(7) 0.052(5) 0.007(4) 0.018(4) -0.009(4)
C36 0.088(14) 0.27(4) 0.073(14) -0.008(15) -0.016(11) 0.038(16)
C37 0.072(6) 0.063(6) 0.040(5) 0.006(4) 0.023(4) 0.012(4)
C38 0.083(8) 0.055(7) 0.042(6) 0.012(5) 0.014(6) 0.015(6)
C39 0.053(5) 0.044(4) 0.032(4) 0.006(3) 0.009(3) -0.006(4)
C40 0.062(5) 0.034(5) 0.021(4) -0.001(4) 0.010(4) 0.013(4)
C41 0.052(5) 0.062(5) 0.038(4) 0.015(4) 0.013(4) 0.008(4)
C42 0.055(6) 0.058(7) 0.046(6) 0.003(5) 0.012(6) -0.001(4)
C43 0.037(5) 0.076(7) 0.055(5) -0.011(5) 0.008(4) 0.014(4)
C44 0.039(5) 0.050(5) 0.049(5) 0.004(4) 0.002(4) 0.002(4)
C45 0.047(4) 0.053(5) 0.033(4) 0.014(3) 0.003(3) -0.002(4)
C46 0.044(4) 0.052(5) 0.053(5) 0.009(4) 0.002(4) -0.001(4)
N1 0.053(4) 0.057(5) 0.029(3) 0.010(3) 0.006(3) -0.004(4)
N2 0.045(4) 0.048(4) 0.052(4) 0.007(3) 0.010(3) 0.000(3)
P2 0.0382(15) 0.190(4) 0.0490(16) 0.0153(19) 0.0056(12) 0.0119(19)
F7 0.101(8) 0.174(10) 0.140(9) 0.001(7) 0.050(7) 0.061(7)
F8 0.069(5) 0.081(6) 0.060(5) -0.008(4) 0.013(4) 0.017(4)
F9 0.081(6) 0.148(8) 0.053(5) 0.017(5) 0.016(5) 0.012(6)
F10 0.079(7) 0.151(9) 0.102(8) 0.017(7) 0.029(6) -0.004(7)
F11 0.064(6) 0.130(8) 0.055(5) 0.008(6) 0.016(4) 0.005(6)
F12 0.068(6) 0.096(6) 0.081(6) -0.005(5) 0.021(5) -0.010(5)
F7' 0.083(9) 0.059(8) 0.070(8) 0.001(6) 0.037(7) -0.017(6)
F8' 0.35(5) 0.35(5) 0.35(5) 0.001(11) 0.094(16) 0.003(11)
F9' 0.118(12) 0.129(12) 0.130(12) -0.012(9) 0.023(9) -0.017(9)
F10' 0.092(10) 0.120(11) 0.088(10) 0.018(8) 0.033(8) 0.000(8)
F11' 0.18(2) 0.19(2) 0.18(2) 0.012(10) 0.046(11) -0.005(10)
F12' 0.24(3) 0.23(3) 0.23(3) 0.002(10) 0.062(12) 0.000(10)
C47 0.082(12) 0.069(11) 0.060(10) 0.006(9) 0.028(10) 0.019(9)
C48 0.19(4) 0.043(11) 0.024(9) 0.001(7) 0.018(15) 0.031(16)
C49 0.066(10) 0.067(10) 0.034(7) 0.012(6) 0.009(7) 0.014(8)
C50 0.22(5) 0.054(17) 0.09(3) 0.013(16) 0.05(3) -0.02(2)
C51 0.100(14) 0.048(8) 0.055(9) 0.017(7) 0.025(9) 0.026(9)
C52 0.14(3) 0.044(16) 0.39(7) -0.07(3) 0.16(4) -0.007(17)
O9 0.16(2) 0.036(6) 0.049(9) 0.023(5) 0.059(11) 0.050(8)
C53 0.072(13) 0.040(9) 0.055(9) 0.002(8) 0.002(8) 0.005(8)
C54 0.11(2) 0.10(2) 0.043(12) 0.031(12) 0.012(12) 0.003(15)
C55 0.049(10) 0.132(18) 0.071(11) 0.028(11) 0.012(9) 0.013(10)
C56 0.086(13) 0.060(10) 0.065(10) 0.003(8) 0.023(9) 0.006(9)
C57 0.074(13) 0.096(15) 0.099(15) 0.013(12) 0.010(11) 0.032(11)
C58 0.075(14) 0.071(12) 0.049(10) 0.029(9) 0.016(10) 0.006(11)
O10 0.060(9) 0.21(2) 0.073(11) 0.041(12) 0.030(8) 0.029(11)
N3 0.195(9) 0.096(6) 0.208(10) -0.010(6) 0.154(9) 0.005(6)
C59 0.101(8) 0.220(16) 0.198(13) -0.079(11) 0.038(8) 0.055(9)
C60 0.099(8) 0.194(13) 0.31(2) -0.133(14) 0.083(10) -0.023(8)
O11 0.163(14) 0.130(12) 0.188(16) 0.030(10) 0.052(12) 0.030(10)

loop_
_atom_type_symbol
_atom_type_description
_atom_type_scat_dispersion_real
_atom_type_scat_dispersion_imag
_atom_type_scat_source
C C 0.0033 0.0016 'International Tables Vol C Tables 4.2.6.8 and 6.1.1.4'
H H 0.0000 0.0000 'International Tables Vol C Tables 4.2.6.8 and 6.1.1.4'
N N 0.0061 0.0033 'International Tables Vol C Tables 4.2.6.8 and 6.1.1.4'
O O 0.0106 0.0060 'International Tables Vol C Tables 4.2.6.8 and 6.1.1.4'
F F 0.0171 0.0103 'International Tables Vol C Tables 4.2.6.8 and 6.1.1.4'
P P 0.1023 0.0942 'International Tables Vol C Tables 4.2.6.8 and 6.1.1.4'

loop_
_geom_angle_atom_site_label_1
_geom_angle_atom_site_label_2
_geom_angle_atom_site_label_3
_geom_angle
_geom_angle_site_symmetry_1
C4 O1 C23 115.9(4) .
C24 O2 C25 106.0(4) .
C24 O2 C25' 125.3(7) .
C25 O2 C25' 47.3(9) .
C26 O3 C27 117.4(5) .
C26 O3 C26' 42.3(7) .
C27 O3 C26' 109.2(7) .
C18 O4 C28 116.8(3) 3_667
C5 O5 C29 116.4(4) .
C31 O6 C30 116.9(5) .
C31 O6 C31' 55.1(7) .
C30 O6 C31' 123.3(7) .
C32 O7 C33 112.8(4) .
C17 O8 C34 118.2(3) 3_667
F5 P1 F2 85.2(4) .
F5 P1 F6 93.2(4) .
F2 P1 F6 89.6(4) .
F5 P1 F4 95.3(5) .
F2 P1 F4 175.8(4) .
F6 P1 F4 86.2(4) .
F5 P1 F1 88.6(4) .
F2 P1 F1 89.8(4) .
F6 P1 F1 178.1(4) .
F4 P1 F1 94.4(4) .
F5 P1 F3 176.4(4) .
F2 P1 F3 92.2(5) .
F6 P1 F3 89.3(4) .
F4 P1 F3 87.5(4) .
F1 P1 F3 88.9(4) .
C21 C1 C2 115.5(4) .
C21 C1 C15 113.8(3) .
C2 C1 C15 103.1(3) .
C21 C1 C14 113.6(3) .
C2 C1 C14 104.3(3) .
C15 C1 C14 105.3(3) .
C7 C2 C3 120.8(4) .
C7 C2 C1 114.6(4) .
C3 C2 C1 124.6(4) .
C4 C3 C2 120.1(5) .
C4 C3 H3 120.0 .
C2 C3 H3 120.0 .
O1 C4 C3 124.7(5) .
O1 C4 C5 116.4(4) .
C3 C4 C5 118.8(4) .
O5 C5 C6 124.6(5) .
O5 C5 C4 113.7(4) .
C6 C5 C4 121.7(4) .
C5 C6 C7 119.0(4) .
C5 C6 H6 120.5 .
C7 C6 H6 120.5 .
C2 C7 C6 119.6(4) .
C2 C7 C8 114.5(4) .
C6 C7 C8 125.9(4) .
C22 C8 C9 114.8(4) .
C22 C8 C20 114.3(3) .
C9 C8 C20 104.9(3) .
C22 C8 C7 114.5(4) .
C9 C8 C7 104.0(3) .
C20 C8 C7 102.9(3) .
C10 C9 C14 119.7(4) .
C10 C9 C8 125.2(4) .
C14 C9 C8 115.1(4) .
C9 C10 C11 119.9(4) .
C9 C10 H10 120.1 .
C11 C10 H10 120.1 .
C12 C11 C10 119.5(4) .
C12 C11 H11 120.2 .
C10 C11 H11 120.2 .
C11 C12 C13 120.5(4) .
C11 C12 H12 119.8 .
C13 C12 H12 119.8 .
C14 C13 C12 120.0(4) .
C14 C13 H13 120.0 .
C12 C13 H13 120.0 .
C13 C14 C9 120.4(4) .
C13 C14 C1 126.1(4) .
C9 C14 C1 113.5(3) .
C16 C15 C20 120.5(4) .
C16 C15 C1 125.3(4) .
C20 C15 C1 114.2(3) .
C15 C16 C17 119.7(4) .
C15 C16 H16 120.1 .
C17 C16 H16 120.1 .
O8 C17 C16 124.9(4) 3_667
O8 C17 C18 115.7(4) 3_667
C16 C17 C18 119.4(4) .
O4 C18 C19 124.1(4) 3_667
O4 C18 C17 115.2(4) 3_667
C19 C18 C17 120.7(4) .
C20 C19 C18 119.1(4) .
C20 C19 H19 120.4 .
C18 C19 H19 120.4 .
C19 C20 C15 120.5(4) .
C19 C20 C8 124.9(4) .
C15 C20 C8 114.5(4) .
C1 C21 H21A 109.5 .
C1 C21 H21B 109.5 .
H21A C21 H21B 109.5 .
C1 C21 H21C 109.5 .
H21A C21 H21C 109.5 .
H21B C21 H21C 109.5 .
C8 C22 H22A 109.5 .
C8 C22 H22B 109.5 .
H22A C22 H22B 109.5 .
C8 C22 H22C 109.5 .
H22A C22 H22C 109.5 .
H22B C22 H22C 109.5 .
O1 C23 C24 109.0(5) .
O1 C23 H23A 109.9 .
C24 C23 H23A 109.9 .
O1 C23 H23B 109.9 .
C24 C23 H23B 109.9 .
H23A C23 H23B 108.3 .
O2 C24 C23 110.3(4) .
O2 C24 H24A 109.6 .
C23 C24 H24A 109.6 .
O2 C24 H24B 109.6 .
C23 C24 H24B 109.6 .
H24A C24 H24B 108.1 .
O2 C25 C26 108.6(6) .
O2 C25 H25A 110.0 .
C26 C25 H25A 110.0 .
O2 C25 H25B 110.0 .
C26 C25 H25B 110.0 .
H25A C25 H25B 108.3 .
O3 C26 C25 107.7(6) .
O3 C26 H26A 110.2 .
C25 C26 H26A 110.2 .
O3 C26 H26B 110.2 .
C25 C26 H26B 110.2 .
H26A C26 H26B 108.5 .
O6 C31 C32 109.4(5) .
O6 C31 H31A 109.8 .
C32 C31 H31A 109.8 .
O6 C31 H31B 109.8 .
C32 C31 H31B 109.8 .
H31A C31 H31B 108.2 .
O6 C31 H32D 144.5 .
C32 C31 H32D 39.6 .
H31A C31 H32D 77.6 .
H31B C31 H32D 99.8 .
O2 C25' C26' 108.1(10) .
O2 C25' H25C 110.1 .
C26' C25' H25C 110.1 .
O2 C25' H25D 110.1 .
C26' C25' H25D 110.1 .
H25C C25' H25D 108.4 .
O3 C26' C25' 110.3(12) .
O6 C31' C32 105.2(8) .
O6 C31' H31C 110.7 .
C32 C31' H31C 110.7 .
O6 C31' H31D 110.7 .
C32 C31' H31D 110.7 .
H31C C31' H31D 108.8 .
O6 C31' H32A 136.8 .
C32 C31' H32A 38.3 .
H31C C31' H32A 105.8 .
H31D C31' H32A 77.4 .
O7 C32 C31 111.8(4) .
O7 C32 C31' 115.7(7) .
C31 C32 C31' 50.9(7) .
O7 C32 H32A 109.3 .
C31 C32 H32A 109.3 .
C31' C32 H32A 60.1 .
O7 C32 H32B 109.3 .
C31 C32 H32B 109.0 .
C31' C32 H32B 134.9 .
H32A C32 H32B 108.0 .
O7 C32 H32C 108.5 .
C31 C32 H32C 139.6 .
C31' C32 H32C 108.4 .
H32A C32 H32C 53.4 .
H32B C32 H32C 57.7 .
O7 C32 H32D 108.9 .
C31 C32 H32D 60.8 .
C31' C32 H32D 107.4 .
H32A C32 H32D 141.3 .
H32B C32 H32D 52.3 .
H32C C32 H32D 107.7 .
O3 C27 C28 110.0(4) .
O3 C27 H27A 109.7 .
C28 C27 H27A 109.7 .
O3 C27 H27B 109.7 .
C28 C27 H27B 109.7 .
H27A C27 H27B 108.2 .
O4 C28 C27 106.5(4) .
O4 C28 H28A 110.4 .
C27 C28 H28A 110.4 .
O4 C28 H28B 110.4 .
C27 C28 H28B 110.4 .
H28A C28 H28B 108.6 .
O5 C29 C30 108.6(5) .
O5 C29 H29A 110.0 .
C30 C29 H29A 110.0 .
O5 C29 H29B 110.0 .
C30 C29 H29B 110.0 .
H29A C29 H29B 108.4 .
O6 C30 C29 109.0(4) .
O6 C30 H30A 109.9 .
C29 C30 H30A 109.9 .
O6 C30 H30B 109.9 .
C29 C30 H30B 109.9 .
H30A C30 H30B 108.3 .
O7 C33 C34 109.8(4) .
O7 C33 H33A 109.7 .
C34 C33 H33A 109.7 .
O7 C33 H33B 109.7 .
C34 C33 H33B 109.7 .
H33A C33 H33B 108.2 .
O8 C34 C33 107.5(4) .
O8 C34 H34A 110.2 .
C33 C34 H34A 110.2 .
O8 C34 H34B 110.2 .
C33 C34 H34B 110.2 .
H34A C34 H34B 108.5 .
N1 C35 C36 114.0(17) .
N1 C35 H35A 123.0 .
C36 C35 H35A 123.0 .
C37 C36 C35 129(3) .
C37 C36 H36A 115.4 .
C35 C36 H36A 115.4 .
C36 C37 C38 116.4(18) .
C36 C37 H37A 121.8 .
C38 C37 H37A 121.8 .
C39 C38 C37 121.7(12) .
C39 C38 H38A 119.1 .
C37 C38 H38A 119.1 .
C38 C39 N1 120.3(11) .
C38 C39 C40 124.0(10) .
N1 C39 C40 115.7(8) .
C41 C40 N2 124.7(9) .
C41 C40 C39 119.1(7) .
N2 C40 C39 116.0(9) .
C40 C41 C42 116.5(9) .
C40 C41 H41A 121.7 .
C42 C41 H41A 121.7 .
C43 C42 C41 120.3(12) .
C43 C42 H42A 119.9 .
C41 C42 H42A 119.9 .
C44 C43 C42 118.6(11) .
C44 C43 H43A 120.7 .
C42 C43 H43A 120.7 .
C43 C44 N2 122.6(9) .
C43 C44 H44A 118.7 .
N2 C44 H44A 118.7 .
N1 C45 C46 111.2(6) .
N1 C45 H45A 109.4 .
C46 C45 H45A 109.4 .
N1 C45 H45B 109.4 .
C46 C45 H45B 109.4 .
H45A C45 H45B 108.0 .
C45 C46 N2 108.5(7) .
C45 C46 H46A 110.0 .
N2 C46 H46A 110.0 .
C45 C46 H46B 110.0 .
N2 C46 H46B 110.0 .
H46A C46 H46B 108.4 .
C35 N1 C39 118.4(8) .
C35 N1 C45 119.6(8) .
C39 N1 C45 121.9(9) .
C40 N2 C44 117.0(8) .
C40 N2 C46 122.6(8) .
C44 N2 C46 120.4(7) .
F7 P2 F9 92.1(5) .
F7 P2 F8 93.9(5) .
F9 P2 F8 91.3(4) .
F7 P2 F12 177.1(6) .
F9 P2 F12 90.7(6) .
F8 P2 F12 86.9(5) .
F7 P2 F11 92.7(5) .
F9 P2 F11 175.0(7) .
F8 P2 F11 89.9(4) .
F12 P2 F11 84.5(6) .
F7 P2 F10 92.9(5) .
F9 P2 F10 90.0(4) .
F8 P2 F10 173.0(6) .
F12 P2 F10 86.2(7) .
F11 P2 F10 88.2(4) .
C48 C47 C52 120.0 .
C48 C47 O9 126.6(9) .
C52 C47 O9 113.3(9) .
C49 C48 C47 120.0 .
C49 C48 H48A 120.0 .
C47 C48 H48A 120.0 .
C50 C49 C48 120.0 .
C50 C49 H49A 120.0 .
C48 C49 H49A 120.0 .
C51 C50 C49 120.0 .
C51 C50 C53 119.1(9) .
C49 C50 C53 120.9(9) .
C50 C51 C52 120.0 .
C50 C51 H51A 120.0 .
C52 C51 H51A 120.0 .
C51 C52 C47 120.0 .
C51 C52 H52A 120.0 .
C47 C52 H52A 120.0 .
C47 O9 H9A 109.5 .
C54 C53 C58 120.0 .
C54 C53 C50 118.8(9) .
C58 C53 C50 121.2(9) .
C53 C54 C55 120.0 .
C53 C54 H54A 120.0 .
C55 C54 H54A 120.0 .
C56 C55 C54 120.0 .
C56 C55 H55A 120.0 .
C54 C55 H55A 120.0 .
O10 C56 C55 116.0(12) .
O10 C56 C57 123.8(11) .
C55 C56 C57 120.0 .
C58 C57 C56 120.0 .
C58 C57 H57A 120.0 .
C56 C57 H57A 120.0 .
C57 C58 C53 120.0 .
C57 C58 H58A 120.0 .
C53 C58 H58A 120.0 .
C56 O10 H10A 109.5 .
N3 C59 C60 162.1(16) .
C59 C60 H60A 109.5 .
C59 C60 H60B 109.5 .
H60A C60 H60B 109.5 .
C59 C60 H60C 109.5 .
H60A C60 H60C 109.5 .
H60B C60 H60C 109.5 .

loop_
_geom_bond_atom_site_label_1
_geom_bond_atom_site_label_2
_geom_bond_distance
_geom_bond_site_symmetry_2
O1 C4 1.372(6) .
O1 C23 1.439(7) .
O2 C24 1.414(7) .
O2 C25 1.465(7) .
O2 C25' 1.467(10) .
O3 C26 1.387(7) .
O3 C27 1.407(6) .
O3 C26' 1.464(10) .
O4 C18 1.376(5) 3_667
O4 C28 1.439(5) .
O5 C5 1.376(5) .
O5 C29 1.398(7) .
O6 C31 1.386(6) .
O6 C30 1.410(6) .
O6 C31' 1.414(10) .
O7 C32 1.410(6) .
O7 C33 1.420(6) .
O8 C17 1.367(5) 3_667
O8 C34 1.412(5) .
P1 F5 1.450(8) .
P1 F2 1.516(7) .
P1 F6 1.548(7) .
P1 F4 1.556(7) .
P1 F1 1.597(6) .
P1 F3 1.642(8) .
C1 C21 1.515(6) .
C1 C2 1.526(6) .
C1 C15 1.530(6) .
C1 C14 1.554(6) .
C2 C7 1.384(6) .
C2 C3 1.400(6) .
C3 C4 1.381(7) .
C3 H3 0.9500 .
C4 C5 1.410(7) .
C5 C6 1.377(7) .
C6 C7 1.411(6) .
C6 H6 0.9500 .
C7 C8 1.547(6) .
C8 C22 1.515(6) .
C8 C9 1.521(6) .
C8 C20 1.537(6) .
C9 C10 1.392(6) .
C9 C14 1.396(6) .
C10 C11 1.405(7) .
C10 H10 0.9500 .
C11 C12 1.387(7) .
C11 H11 0.9500 .
C12 C13 1.387(6) .
C12 H12 0.9500 .
C13 C14 1.383(6) .
C13 H13 0.9500 .
C15 C16 1.386(6) .
C15 C20 1.398(6) .
C16 C17 1.401(6) .
C16 H16 0.9500 .
C17 O8 1.367(5) 3_667
C17 C18 1.408(6) .
C18 O4 1.376(5) 3_667
C18 C19 1.395(6) .
C19 C20 1.391(6) .
C19 H19 0.9500 .
C21 H21A 0.9800 .
C21 H21B 0.9800 .
C21 H21C 0.9800 .
C22 H22A 0.9800 .
C22 H22B 0.9800 .
C22 H22C 0.9800 .
C23 C24 1.498(7) .
C23 H23A 0.9900 .
C23 H23B 0.9900 .
C24 H24A 0.9900 .
C24 H24B 0.9900 .
C25 C26 1.494(8) .
C25 H25A 0.9900 .
C25 H25B 0.9900 .
C26 H26A 0.9900 .
C26 H26B 0.9900 .
C31 C32 1.481(7) .
C31 H31A 0.9900 .
C31 H31B 0.9900 .
C31 H32D 1.3136 .
C25' C26' 1.526(10) .
C25' H25C 0.9900 .
C25' H25D 0.9900 .
C31' C32 1.531(10) .
C31' H31C 0.9900 .
C31' H31D 0.9900 .
C31' H32A 1.3417 .
C32 H32A 0.9600 .
C32 H32B 0.9599 .
C32 H32C 0.9600 .
C32 H32D 0.9600 .
C27 C28 1.497(6) .
C27 H27A 0.9900 .
C27 H27B 0.9900 .
C28 H28A 0.9900 .
C28 H28B 0.9900 .
C29 C30 1.517(7) .
C29 H29A 0.9900 .
C29 H29B 0.9900 .
C30 H30A 0.9900 .
C30 H30B 0.9900 .
C33 C34 1.497(6) .
C33 H33A 0.9900 .
C33 H33B 0.9900 .
C34 H34A 0.9900 .
C34 H34B 0.9900 .
C35 N1 1.356(13) .
C35 C36 1.44(3) .
C35 H35A 0.9500 .
C36 C37 1.18(4) .
C36 H36A 0.9500 .
C37 C38 1.36(2) .
C37 H37A 0.9500 .
C38 C39 1.351(16) .
C38 H38A 0.9500 .
C39 N1 1.375(11) .
C39 C40 1.557(15) .
C40 C41 1.342(14) .
C40 N2 1.344(11) .
C41 C42 1.392(17) .
C41 H41A 0.9500 .
C42 C43 1.386(16) .
C42 H42A 0.9500 .
C43 C44 1.339(14) .
C43 H43A 0.9500 .
C44 N2 1.357(11) .
C44 H44A 0.9500 .
C45 N1 1.422(11) .
C45 C46 1.473(12) .
C45 H45A 0.9900 .
C45 H45B 0.9900 .
C46 N2 1.490(10) .
C46 H46A 0.9900 .
C46 H46B 0.9900 .
P2 F7 1.518(7) .
P2 F9 1.555(6) .
P2 F8 1.583(7) .
P2 F12 1.583(8) .
P2 F11 1.584(7) .
P2 F10 1.604(7) .
C47 C48 1.3900 .
C47 C52 1.3900 .
C47 O9 1.52(2) .
C48 C49 1.3900 .
C48 H48A 0.9500 .
C49 C50 1.3900 .
C49 H49A 0.9500 .
C50 C51 1.3900 .
C50 C53 1.586(13) .
C51 C52 1.3900 .
C51 H51A 0.9500 .
C52 H52A 0.9500 .
O9 H9A 0.8400 .
C53 C54 1.3900 .
C53 C58 1.3900 .
C54 C55 1.3900 .
C54 H54A 0.9500 .
C55 C56 1.3900 .
C55 H55A 0.9500 .
C56 O10 1.371(17) .
C56 C57 1.3900 .
C57 C58 1.3900 .
C57 H57A 0.9500 .
C58 H58A 0.9500 .
O10 H10A 0.8400 .
N3 C59 1.079(8) .
C59 C60 1.526(8) .
C60 H60A 0.9800 .
C60 H60B 0.9800 .
C60 H60C 0.9800 .

loop_
_geom_torsion_atom_site_label_1
_geom_torsion_atom_site_label_2
_geom_torsion_atom_site_label_3
_geom_torsion_atom_site_label_4
_geom_torsion
_geom_torsion_site_symmetry_1
_geom_torsion_site_symmetry_4
C21 C1 C2 C7 179.2(4) . .
C15 C1 C2 C7 -56.1(4) . .
C14 C1 C2 C7 53.7(4) . .
C21 C1 C2 C3 -3.0(6) . .
C15 C1 C2 C3 121.7(4) . .
C14 C1 C2 C3 -128.5(4) . .
C7 C2 C3 C4 -1.7(6) . .
C1 C2 C3 C4 -179.3(4) . .
C23 O1 C4 C3 -0.4(6) . .
C23 O1 C4 C5 -178.0(4) . .
C2 C3 C4 O1 -177.6(4) . .
C2 C3 C4 C5 -0.1(6) . .
C29 O5 C5 C6 3.8(7) . .
C29 O5 C5 C4 -179.2(4) . .
O1 C4 C5 O5 2.4(6) . .
C3 C4 C5 O5 -175.3(4) . .
O1 C4 C5 C6 179.6(4) . .
C3 C4 C5 C6 1.9(7) . .
O5 C5 C6 C7 175.0(4) . .
C4 C5 C6 C7 -1.9(7) . .
C3 C2 C7 C6 1.7(6) . .
C1 C2 C7 C6 179.6(4) . .
C3 C2 C7 C8 -177.1(4) . .
C1 C2 C7 C8 0.8(5) . .
C5 C6 C7 C2 0.0(6) . .
C5 C6 C7 C8 178.7(4) . .
C2 C7 C8 C22 178.9(4) . .
C6 C7 C8 C22 0.3(6) . .
C2 C7 C8 C9 -55.0(4) . .
C6 C7 C8 C9 126.3(4) . .
C2 C7 C8 C20 54.3(4) . .
C6 C7 C8 C20 -124.4(4) . .
C22 C8 C9 C10 0.0(6) . .
C20 C8 C9 C10 126.4(4) . .
C7 C8 C9 C10 -125.8(4) . .
C22 C8 C9 C14 179.6(4) . .
C20 C8 C9 C14 -54.1(4) . .
C7 C8 C9 C14 53.7(4) . .
C14 C9 C10 C11 -0.9(6) . .
C8 C9 C10 C11 178.6(4) . .
C9 C10 C11 C12 0.5(6) . .
C10 C11 C12 C13 0.5(7) . .
C11 C12 C13 C14 -1.1(6) . .
C12 C13 C14 C9 0.7(6) . .
C12 C13 C14 C1 -179.0(4) . .
C10 C9 C14 C13 0.3(6) . .
C8 C9 C14 C13 -179.3(4) . .
C10 C9 C14 C1 -179.9(4) . .
C8 C9 C14 C1 0.5(5) . .
C21 C1 C14 C13 -1.6(6) . .
C2 C1 C14 C13 125.0(4) . .
C15 C1 C14 C13 -126.8(4) . .
C21 C1 C14 C9 178.7(3) . .
C2 C1 C14 C9 -54.7(4) . .
C15 C1 C14 C9 53.5(4) . .
C21 C1 C15 C16 3.5(6) . .
C2 C1 C15 C16 -122.4(4) . .
C14 C1 C15 C16 128.5(4) . .
C21 C1 C15 C20 -178.3(3) . .
C2 C1 C15 C20 55.8(4) . .
C14 C1 C15 C20 -53.3(4) . .
C20 C15 C16 C17 -1.9(6) . .
C1 C15 C16 C17 176.2(4) . .
C15 C16 C17 O8 -179.2(4) . 3_667
C15 C16 C17 C18 1.5(6) . .
O8 C17 C18 O4 -0.5(5) 3_667 3_667
C16 C17 C18 O4 178.8(4) . 3_667
O8 C17 C18 C19 -179.5(4) 3_667 .
C16 C17 C18 C19 -0.2(6) . .
O4 C18 C19 C20 -179.7(4) 3_667 .
C17 C18 C19 C20 -0.8(6) . .
C18 C19 C20 C15 0.4(6) . .
C18 C19 C20 C8 -176.2(4) . .
C16 C15 C20 C19 0.9(6) . .
C1 C15 C20 C19 -177.4(4) . .
C16 C15 C20 C8 177.8(4) . .
C1 C15 C20 C8 -0.5(5) . .
C22 C8 C20 C19 -2.2(6) . .
C9 C8 C20 C19 -128.8(4) . .
C7 C8 C20 C19 122.6(4) . .
C22 C8 C20 C15 -179.0(4) . .
C9 C8 C20 C15 54.4(4) . .
C7 C8 C20 C15 -54.2(4) . .
C4 O1 C23 C24 172.4(4) . .
C25 O2 C24 C23 173.8(7) . .
C25' O2 C24 C23 -137.6(13) . .
O1 C23 C24 O2 71.0(7) . .
C24 O2 C25 C26 172.7(7) . .
C25' O2 C25 C26 49.2(9) . .
C27 O3 C26 C25 161.6(6) . .
C26' O3 C26 C25 -109.5(12) . .
O2 C25 C26 O3 65.0(9) . .
C30 O6 C31 C32 -163.0(5) . .
C31' O6 C31 C32 -49.7(8) . .
C24 O2 C25' C26' -175.3(10) . .
C25 O2 C25' C26' -96.4(15) . .
C26 O3 C26' C25' 48.0(10) . .
C27 O3 C26' C25' 158.0(10) . .
O2 C25' C26' O3 54.6(19) . .
C31 O6 C31' C32 46.2(7) . .
C30 O6 C31' C32 147.8(7) . .
C33 O7 C32 C31 -145.4(5) . .
C33 O7 C32 C31' 158.8(7) . .
O6 C31 C32 O7 -57.9(8) . .
O6 C31 C32 C31' 48.1(8) . .
O6 C31' C32 O7 52.5(13) . .
O6 C31' C32 C31 -45.5(7) . .
C26 O3 C27 C28 139.5(6) . .
C26' O3 C27 C28 94.1(10) . .
C18 O4 C28 C27 -174.8(4) 3_667 .
O3 C27 C28 O4 -70.5(5) . .
C5 O5 C29 C30 -176.3(4) . .
C31 O6 C30 C29 -173.3(6) . .
C31' O6 C30 C29 122.5(10) . .
O5 C29 C30 O6 -63.5(6) . .
C32 O7 C33 C34 -162.5(5) . .
C17 O8 C34 C33 175.2(4) 3_667 .
O7 C33 C34 O8 77.5(5) . .
N1 C35 C36 C37 3(4) . .
C35 C36 C37 C38 -3(4) . .
C36 C37 C38 C39 1(2) . .
C37 C38 C39 N1 1.1(18) . .
C37 C38 C39 C40 179.8(10) . .
C38 C39 C40 C41 -12.3(16) . .
N1 C39 C40 C41 166.5(9) . .
C38 C39 C40 N2 163.2(11) . .
N1 C39 C40 N2 -18.1(12) . .
N2 C40 C41 C42 5.3(16) . .
C39 C40 C41 C42 -179.7(9) . .
C40 C41 C42 C43 -3.9(15) . .
C41 C42 C43 C44 2.2(16) . .
C42 C43 C44 N2 -1.6(14) . .
N1 C45 C46 N2 -55.0(9) . .
C36 C35 N1 C39 -0.3(17) . .
C36 C35 N1 C45 -177.5(15) . .
C38 C39 N1 C35 -1.3(14) . .
C40 C39 N1 C35 179.9(8) . .
C38 C39 N1 C45 175.8(10) . .
C40 C39 N1 C45 -3.0(12) . .
C46 C45 N1 C35 -142.1(8) . .
C46 C45 N1 C39 40.8(11) . .
C41 C40 N2 C44 -4.6(15) . .
C39 C40 N2 C44 -179.8(7) . .
C41 C40 N2 C46 174.6(9) . .
C39 C40 N2 C46 -0.5(13) . .
C43 C44 N2 C40 2.6(13) . .
C43 C44 N2 C46 -176.7(8) . .
C45 C46 N2 C40 36.9(11) . .
C45 C46 N2 C44 -143.9(8) . .
C52 C47 C48 C49 0.0 . .
O9 C47 C48 C49 175.0(17) . .
C47 C48 C49 C50 0.0 . .
C48 C49 C50 C51 0.0 . .
C48 C49 C50 C53 -177.4(14) . .
C49 C50 C51 C52 0.0 . .
C53 C50 C51 C52 177.4(13) . .
C50 C51 C52 C47 0.0 . .
C48 C47 C52 C51 0.0 . .
O9 C47 C52 C51 -175.6(15) . .
C51 C50 C53 C54 -172.0(8) . .
C49 C50 C53 C54 5.4(14) . .
C51 C50 C53 C58 6.4(14) . .
C49 C50 C53 C58 -176.2(9) . .
C58 C53 C54 C55 0.0 . .
C50 C53 C54 C55 178.3(12) . .
C53 C54 C55 C56 0.0 . .
C54 C55 C56 O10 175.2(15) . .
C54 C55 C56 C57 0.0 . .
O10 C56 C57 C58 -174.8(17) . .
C55 C56 C57 C58 0.0 . .
C56 C57 C58 C53 0.0 . .
C54 C53 C58 C57 0.0 . .
C50 C53 C58 C57 -178.3(12) . .
